data_4021350
loop_
_publ_author_name
'Gullapalli Kumaraswamy'
'Mogilisetti Padmaja'
'Bekkam Markondaiah'
'Nivedita Jena'
'Balasubramanian Sridhar'
'Marelli Udaya Kiran'

_publ_section_title
;
 Oppolzer Sultam Directed Aldol as a Key Step for the
 Stereoselective Syntheses of Antitumor Antibiotic Belactosin C
 and Its Synthetic Congeners
;
_journal_name_full 'Journal of Organic Chemistry'
_journal_page_first 337
_journal_page_last 340
_journal_paper_doi 10.1021/jo0516887
_journal_volume 71
_journal_year 2006
_chemical_absolute_configuration unk
_chemical_formula_moiety 'C31 H51 N O5 S Si'
_chemical_formula_sum 'C31 H51 N O5 S Si'
_chemical_formula_weight 577.88
_chemical_name_systematic
; 
N-[(2S,3S methyl), 2-[2'-benzyloxy-1'R-tert-butyl
silyloxyl)ethyl]pentanoyl] borane-10,2-sultam 
;
_space_group_IT_number 4
_symmetry_cell_setting monoclinic
_symmetry_space_group_name_Hall 'P 2yb'
_symmetry_space_group_name_H-M 'P 1 21 1'
_atom_sites_solution_hydrogens geom
_atom_sites_solution_primary direct
_atom_sites_solution_secondary difmap
_audit_creation_method SHELXL-97
_cell_angle_alpha 90.00
_cell_angle_beta 97.593(2)
_cell_angle_gamma 90.00
_cell_formula_units_Z 2
_cell_length_a 7.9161(7)
_cell_length_b 14.7653(13)
_cell_length_c 14.1615(13)
_cell_measurement_reflns_used 4286
_cell_measurement_temperature 273(2)
_cell_measurement_theta_max 27.00
_cell_measurement_theta_min 2.60
_cell_volume 1640.7(3)
_computing_cell_refinement 'SAINT (Bruker, 2001)'
_computing_data_collection 'SMART (Bruker, 2001)'
_computing_data_reduction SAINT
_computing_molecular_graphics 'SHELXTL/PC (Sheldrick, 1990)'
_computing_publication_material SHELXL97
_computing_structure_refinement 'SHELXL-97 (Sheldrick, 1997)'
_computing_structure_solution 'SHELXS-97 (Sheldrick, 1997)'
_diffrn_ambient_temperature 273(2)
_diffrn_measured_fraction_theta_full 0.994
_diffrn_measured_fraction_theta_max 0.941
_diffrn_measurement_device 'Bruker SMART APEX CCD area-detector'
_diffrn_measurement_device_type 'CCD Area Detector'
_diffrn_measurement_method '\w scan'
_diffrn_radiation_monochromator graphite
_diffrn_radiation_source 'fine-focus sealed tube'
_diffrn_radiation_type MoK\a
_diffrn_radiation_wavelength 0.71073
_diffrn_reflns_av_R_equivalents 0.0204
_diffrn_reflns_av_sigmaI/netI 0.0361
_diffrn_reflns_limit_h_max 9
_diffrn_reflns_limit_h_min -10
_diffrn_reflns_limit_k_max 19
_diffrn_reflns_limit_k_min -18
_diffrn_reflns_limit_l_max 15
_diffrn_reflns_limit_l_min -18
_diffrn_reflns_number 10003
_diffrn_reflns_theta_full 25.00
_diffrn_reflns_theta_max 28.01
_diffrn_reflns_theta_min 2.00
_diffrn_standards_number 0
_exptl_absorpt_coefficient_mu 0.172
_exptl_absorpt_correction_type none
_exptl_crystal_colour colorless
_exptl_crystal_density_diffrn 1.170
_exptl_crystal_density_method 'not measured'
_exptl_crystal_description needle
_exptl_crystal_F_000 628
_exptl_crystal_size_max 0.19
_exptl_crystal_size_mid 0.11
_exptl_crystal_size_min 0.09
_refine_diff_density_max 0.344
_refine_diff_density_min -0.165
_refine_diff_density_rms 0.048
_refine_ls_abs_structure_details 'Flack H D (1983), Acta Cryst. A39, 876-881'
_refine_ls_abs_structure_Flack 0.04(6)
_refine_ls_extinction_method none
_refine_ls_goodness_of_fit_ref 1.043
_refine_ls_hydrogen_treatment constr
_refine_ls_matrix_type full
_refine_ls_number_parameters 361
_refine_ls_number_reflns 7076
_refine_ls_number_restraints 1
_refine_ls_restrained_S_all 1.043
_refine_ls_R_factor_all 0.0523
_refine_ls_R_factor_gt 0.0469
_refine_ls_shift/su_max 0.000
_refine_ls_shift/su_mean 0.000
_refine_ls_structure_factor_coef Fsqd
_refine_ls_weighting_details 'calc w=1/[\s^2^(Fo^2^)+(0.0705P)^2^+0.0061P] where P=(Fo^2^+2Fc^2^)/3'
_refine_ls_weighting_scheme calc
_refine_ls_wR_factor_gt 0.1108
_refine_ls_wR_factor_ref 0.1149
_reflns_number_gt 6408
_reflns_number_total 7076
_reflns_threshold_expression I>2\s(I)
_cod_data_source_file jo0516887si20050810_073404_1.cif
_cod_original_sg_symbol_H-M 'P 21'
_cod_database_code 4021350

loop_
_symmetry_equiv_pos_as_xyz
'x, y, z'
'-x, y+1/2, -z'

loop_
_atom_site_label
_atom_site_type_symbol
_atom_site_fract_x
_atom_site_fract_y
_atom_site_fract_z
_atom_site_U_iso_or_equiv
_atom_site_adp_type
_atom_site_occupancy
_atom_site_symmetry_multiplicity
_atom_site_calc_flag
_atom_site_refinement_flags
Si1 Si 0.04767(8) 0.23967(5) 0.48963(4) 0.04569(16) Uani 1 1 d .
S1 S -0.08319(6) 0.37597(4) 0.81741(4) 0.04111(13) Uani 1 1 d .
O1 O -0.1546(2) 0.33297(16) 0.73171(12) 0.0609(5) Uani 1 1 d .
O2 O -0.0601(3) 0.47104(14) 0.81493(15) 0.0680(5) Uani 1 1 d .
O3 O 0.38827(18) 0.32697(13) 0.87396(11) 0.0501(4) Uani 1 1 d .
O4 O 0.1724(2) 0.30338(11) 0.56559(10) 0.0442(4) Uani 1 1 d .
O5 O 0.3615(2) 0.14605(12) 0.62600(13) 0.0554(4) Uani 1 1 d .
N1 N 0.1037(2) 0.32538(12) 0.85908(11) 0.0338(4) Uani 1 1 d .
C1 C 0.2564(2) 0.34275(14) 0.82392(14) 0.0345(4) Uani 1 1 d .
C2 C 0.2476(2) 0.37192(15) 0.72017(13) 0.0339(4) Uani 1 1 d .
H2 H 0.1402 0.4048 0.7034 0.041 Uiso 1 1 calc R
C3 C 0.2366(3) 0.28362(14) 0.66097(14) 0.0366(4) Uani 1 1 d .
H3 H 0.1540 0.2439 0.6862 0.044 Uiso 1 1 calc R
C4 C -0.1026(4) 0.3218(2) 0.42004(17) 0.0570(6) Uani 1 1 d .
C5 C -0.1999(6) 0.3739(4) 0.4863(3) 0.1193(18) Uani 1 1 d .
H5A H -0.1213 0.4053 0.5325 0.179 Uiso 1 1 calc R
H5B H -0.2669 0.3327 0.5185 0.179 Uiso 1 1 calc R
H5C H -0.2736 0.4168 0.4505 0.179 Uiso 1 1 calc R
C6 C -0.0023(5) 0.3864(3) 0.3651(3) 0.1018(13) Uani 1 1 d .
H6A H -0.0772 0.4322 0.3352 0.153 Uiso 1 1 calc R
H6B H 0.0472 0.3533 0.3172 0.153 Uiso 1 1 calc R
H6C H 0.0864 0.4144 0.4080 0.153 Uiso 1 1 calc R
C7 C -0.2271(5) 0.2698(3) 0.3461(3) 0.1003(13) Uani 1 1 d .
H7A H -0.3025 0.2337 0.3784 0.150 Uiso 1 1 calc R
H7B H -0.1637 0.2311 0.3091 0.150 Uiso 1 1 calc R
H7C H -0.2925 0.3122 0.3047 0.150 Uiso 1 1 calc R
C8 C -0.0694(5) 0.1582(3) 0.5563(3) 0.0854(11) Uani 1 1 d .
H8A H 0.0091 0.1148 0.5877 0.128 Uiso 1 1 calc R
H8B H -0.1537 0.1274 0.5128 0.128 Uiso 1 1 calc R
H8C H -0.1242 0.1901 0.6029 0.128 Uiso 1 1 calc R
C9 C 0.1779(6) 0.1800(3) 0.4090(2) 0.1020(15) Uani 1 1 d .
H9A H 0.2463 0.2233 0.3805 0.153 Uiso 1 1 calc R
H9B H 0.1040 0.1494 0.3600 0.153 Uiso 1 1 calc R
H9C H 0.2506 0.1367 0.4448 0.153 Uiso 1 1 calc R
C10 C 0.4035(3) 0.23190(16) 0.66640(16) 0.0449(5) Uani 1 1 d .
H10A H 0.4826 0.2632 0.6309 0.054 Uiso 1 1 calc R
H10B H 0.4554 0.2257 0.7321 0.054 Uiso 1 1 calc R
C11 C 0.4959(4) 0.0816(2) 0.6399(2) 0.0583(6) Uani 1 1 d .
H11A H 0.6040 0.1134 0.6458 0.070 Uiso 1 1 calc R
H12B H 0.4896 0.0431 0.5841 0.070 Uiso 1 1 calc R
C12 C 0.4914(3) 0.02337(17) 0.72612(18) 0.0480(5) Uani 1 1 d .
C13 C 0.6048(4) -0.0462(2) 0.7432(2) 0.0694(8) Uani 1 1 d .
H13 H 0.6846 -0.0564 0.7017 0.083 Uiso 1 1 calc R
C14 C 0.6020(5) -0.1024(2) 0.8228(3) 0.0841(10) Uani 1 1 d .
H14 H 0.6779 -0.1506 0.8326 0.101 Uiso 1 1 calc R
C15 C 0.4907(5) -0.0874(2) 0.8850(2) 0.0780(9) Uani 1 1 d .
H15 H 0.4912 -0.1237 0.9388 0.094 Uiso 1 1 calc R
C16 C 0.3784(5) -0.0186(2) 0.8680(2) 0.0784(9) Uani 1 1 d .
H16 H 0.3012 -0.0079 0.9109 0.094 Uiso 1 1 calc R
C17 C 0.3749(4) 0.0360(2) 0.7891(2) 0.0629(7) Uani 1 1 d .
H17 H 0.2937 0.0816 0.7782 0.076 Uiso 1 1 calc R
C18 C 0.3948(3) 0.43861(15) 0.70934(16) 0.0414(5) Uani 1 1 d .
H18 H 0.5028 0.4091 0.7334 0.050 Uiso 1 1 calc R
C19 C 0.3749(4) 0.52293(19) 0.7702(2) 0.0576(6) Uani 1 1 d .
H19A H 0.2747 0.5559 0.7422 0.069 Uiso 1 1 calc R
H19B H 0.3548 0.5034 0.8332 0.069 Uiso 1 1 calc R
C20 C 0.5256(4) 0.5870(2) 0.7808(3) 0.0748(9) Uani 1 1 d .
H20A H 0.6241 0.5565 0.8126 0.112 Uiso 1 1 calc R
H20B H 0.5004 0.6387 0.8176 0.112 Uiso 1 1 calc R
H20C H 0.5477 0.6065 0.7190 0.112 Uiso 1 1 calc R
C21 C 0.4000(4) 0.4652(2) 0.60600(19) 0.0610(7) Uani 1 1 d .
H21A H 0.2912 0.4891 0.5796 0.091 Uiso 1 1 calc R
H22B H 0.4258 0.4129 0.5703 0.091 Uiso 1 1 calc R
H23C H 0.4863 0.5104 0.6029 0.091 Uiso 1 1 calc R
C22 C 0.1087(2) 0.29477(14) 0.95882(13) 0.0350(4) Uani 1 1 d .
H22 H 0.1587 0.3421 1.0024 0.042 Uiso 1 1 calc R
C23 C -0.0776(3) 0.27727(16) 0.97487(15) 0.0414(5) Uani 1 1 d .
C24 C -0.1895(3) 0.3451(2) 0.91622(17) 0.0540(6) Uani 1 1 d .
H24A H -0.2071 0.3981 0.9542 0.065 Uiso 1 1 calc R
H24B H -0.2997 0.3186 0.8940 0.065 Uiso 1 1 calc R
C25 C -0.1019(3) 0.17449(19) 0.95640(18) 0.0551(6) Uani 1 1 d .
C26 C 0.0581(4) 0.14977(19) 1.02532(18) 0.0556(6) Uani 1 1 d .
H26 H 0.0804 0.0846 1.0312 0.067 Uiso 1 1 calc R
C27 C 0.1974(3) 0.20377(17) 0.98427(17) 0.0471(5) Uani 1 1 d .
H27A H 0.2305 0.1744 0.9283 0.056 Uiso 1 1 calc R
H27B H 0.2972 0.2115 1.0312 0.056 Uiso 1 1 calc R
C28 C 0.0262(4) 0.1958(2) 1.11834(18) 0.0580(7) Uani 1 1 d .
H28A H 0.1328 0.2109 1.1571 0.070 Uiso 1 1 calc R
H28B H -0.0403 0.1572 1.1548 0.070 Uiso 1 1 calc R
C29 C -0.0741(3) 0.2823(2) 1.08417(16) 0.0540(6) Uani 1 1 d .
H29A H -0.1883 0.2812 1.1018 0.065 Uiso 1 1 calc R
H29B H -0.0159 0.3364 1.1101 0.065 Uiso 1 1 calc R
C30 C -0.2713(5) 0.1386(3) 0.9858(3) 0.0898(11) Uani 1 1 d .
H30A H -0.2753 0.0739 0.9794 0.135 Uiso 1 1 calc R
H30B H -0.3655 0.1650 0.9455 0.135 Uiso 1 1 calc R
H30C H -0.2780 0.1548 1.0509 0.135 Uiso 1 1 calc R
C31 C -0.0960(5) 0.1425(2) 0.8535(2) 0.0723(9) Uani 1 1 d .
H31A H 0.0066 0.1642 0.8319 0.108 Uiso 1 1 calc R
H31B H -0.1931 0.1659 0.8131 0.108 Uiso 1 1 calc R
H31C H -0.0977 0.0776 0.8515 0.108 Uiso 1 1 calc R

loop_
_atom_site_aniso_label
_atom_site_aniso_U_11
_atom_site_aniso_U_22
_atom_site_aniso_U_33
_atom_site_aniso_U_23
_atom_site_aniso_U_13
_atom_site_aniso_U_12
Si1 0.0496(4) 0.0521(4) 0.0345(3) -0.0054(3) 0.0022(2) 0.0017(3)
S1 0.0292(2) 0.0581(3) 0.0364(3) 0.0050(2) 0.00540(19) 0.0098(2)
O1 0.0383(9) 0.1036(15) 0.0386(9) 0.0000(9) -0.0024(7) 0.0039(9)
O2 0.0652(12) 0.0565(11) 0.0859(14) 0.0121(10) 0.0230(10) 0.0217(9)
O3 0.0274(8) 0.0829(12) 0.0395(8) 0.0096(8) 0.0017(6) -0.0029(8)
O4 0.0478(9) 0.0511(9) 0.0325(7) 0.0058(6) 0.0007(6) -0.0050(7)
O5 0.0575(10) 0.0468(9) 0.0593(10) -0.0048(8) -0.0018(8) 0.0070(8)
N1 0.0268(8) 0.0459(10) 0.0286(8) 0.0042(7) 0.0035(6) 0.0038(7)
C1 0.0277(9) 0.0415(11) 0.0343(10) -0.0003(8) 0.0041(8) -0.0015(8)
C2 0.0297(9) 0.0399(10) 0.0323(9) 0.0042(8) 0.0055(7) 0.0010(8)
C3 0.0356(10) 0.0429(12) 0.0312(9) 0.0035(8) 0.0032(8) -0.0043(8)
C4 0.0559(15) 0.0721(18) 0.0398(12) 0.0013(12) -0.0057(10) 0.0087(13)
C5 0.115(3) 0.166(4) 0.075(2) -0.006(3) 0.002(2) 0.090(3)
C6 0.106(3) 0.105(3) 0.088(2) 0.043(2) -0.012(2) -0.007(2)
C7 0.077(2) 0.130(4) 0.082(2) 0.000(2) -0.0334(19) -0.008(2)
C8 0.099(3) 0.078(2) 0.074(2) 0.0073(17) -0.0073(18) -0.042(2)
C9 0.109(3) 0.137(4) 0.0580(18) -0.033(2) 0.0044(18) 0.061(3)
C10 0.0434(12) 0.0467(13) 0.0437(11) 0.0004(10) 0.0020(9) 0.0026(10)
C11 0.0663(17) 0.0531(15) 0.0586(15) -0.0032(12) 0.0199(13) 0.0139(13)
C12 0.0443(13) 0.0469(13) 0.0521(13) -0.0085(10) 0.0039(10) -0.0024(10)
C13 0.0529(16) 0.078(2) 0.0776(19) 0.0032(16) 0.0073(14) 0.0176(15)
C14 0.069(2) 0.078(2) 0.098(3) 0.0205(19) -0.0182(19) 0.0174(16)
C15 0.083(2) 0.077(2) 0.0686(19) 0.0212(16) -0.0087(17) -0.0176(18)
C16 0.090(2) 0.072(2) 0.078(2) 0.0082(17) 0.0284(18) -0.0088(18)
C17 0.0693(18) 0.0506(15) 0.0728(18) 0.0018(13) 0.0239(14) 0.0037(13)
C18 0.0367(11) 0.0426(12) 0.0464(12) 0.0052(9) 0.0107(9) -0.0043(9)
C19 0.0609(16) 0.0510(14) 0.0633(15) -0.0075(12) 0.0170(13) -0.0088(12)
C20 0.0669(19) 0.0621(19) 0.095(2) -0.0185(17) 0.0080(16) -0.0143(15)
C21 0.0706(18) 0.0586(16) 0.0572(15) 0.0101(12) 0.0213(13) -0.0143(13)
C22 0.0287(10) 0.0486(12) 0.0275(9) 0.0007(8) 0.0029(7) -0.0016(8)
C23 0.0310(10) 0.0622(14) 0.0323(10) 0.0017(9) 0.0096(8) -0.0008(9)
C24 0.0343(11) 0.0863(19) 0.0442(12) 0.0074(11) 0.0159(9) 0.0082(11)
C25 0.0574(15) 0.0611(16) 0.0493(13) 0.0008(11) 0.0158(11) -0.0209(12)
C26 0.0681(17) 0.0500(14) 0.0513(13) 0.0099(11) 0.0176(12) -0.0009(12)
C27 0.0470(13) 0.0559(14) 0.0395(11) 0.0099(10) 0.0103(10) 0.0105(10)
C28 0.0651(17) 0.0699(17) 0.0407(13) 0.0140(11) 0.0138(12) 0.0013(13)
C29 0.0512(14) 0.0774(18) 0.0369(12) 0.0015(11) 0.0188(10) 0.0024(12)
C30 0.073(2) 0.108(3) 0.091(2) 0.010(2) 0.0213(18) -0.045(2)
C31 0.093(2) 0.0680(18) 0.0550(15) -0.0116(14) 0.0082(15) -0.0312(17)

loop_
_atom_type_symbol
_atom_type_description
_atom_type_scat_dispersion_real
_atom_type_scat_dispersion_imag
_atom_type_scat_source
C C 0.0033 0.0016 'International Tables Vol C Tables 4.2.6.8 and 6.1.1.4'
H H 0.0000 0.0000 'International Tables Vol C Tables 4.2.6.8 and 6.1.1.4'
N N 0.0061 0.0033 'International Tables Vol C Tables 4.2.6.8 and 6.1.1.4'
O O 0.0106 0.0060 'International Tables Vol C Tables 4.2.6.8 and 6.1.1.4'
Si Si 0.0817 0.0704 'International Tables Vol C Tables 4.2.6.8 and 6.1.1.4'
S S 0.1246 0.1234 'International Tables Vol C Tables 4.2.6.8 and 6.1.1.4'

loop_
_geom_angle_atom_site_label_1
_geom_angle_atom_site_label_2
_geom_angle_atom_site_label_3
_geom_angle
O4 Si1 C8 109.51(12)
O4 Si1 C9 109.72(17)
C8 Si1 C9 111.2(2)
O4 Si1 C4 104.80(11)
C8 Si1 C4 111.17(16)
C9 Si1 C4 110.29(15)
O2 S1 O1 117.41(13)
O2 S1 N1 109.64(11)
O1 S1 N1 109.37(10)
O2 S1 C24 110.37(14)
O1 S1 C24 112.37(13)
N1 S1 C24 95.46(10)
C3 O4 Si1 127.90(14)
C10 O5 C11 114.4(2)
C1 N1 C22 118.91(16)
C1 N1 S1 123.71(14)
C22 N1 S1 112.33(12)
O3 C1 N1 118.72(18)
O3 C1 C2 123.22(17)
N1 C1 C2 117.77(16)
C1 C2 C3 106.06(16)
C1 C2 C18 109.63(16)
C3 C2 C18 118.14(16)
C1 C2 H2 107.5
C3 C2 H2 107.5
C18 C2 H2 107.5
O4 C3 C10 110.72(17)
O4 C3 C2 109.42(17)
C10 C3 C2 114.21(18)
O4 C3 H3 107.4
C10 C3 H3 107.4
C2 C3 H3 107.4
C5 C4 C6 110.2(4)
C5 C4 C7 110.2(3)
C6 C4 C7 107.1(3)
C5 C4 Si1 110.1(2)
C6 C4 Si1 109.6(2)
C7 C4 Si1 109.7(2)
C4 C5 H5A 109.5
C4 C5 H5B 109.5
H5A C5 H5B 109.5
C4 C5 H5C 109.5
H5A C5 H5C 109.5
H5B C5 H5C 109.5
C4 C6 H6A 109.5
C4 C6 H6B 109.5
H6A C6 H6B 109.5
C4 C6 H6C 109.5
H6A C6 H6C 109.5
H6B C6 H6C 109.5
C4 C7 H7A 109.5
C4 C7 H7B 109.5
H7A C7 H7B 109.5
C4 C7 H7C 109.5
H7A C7 H7C 109.5
H7B C7 H7C 109.5
Si1 C8 H8A 109.5
Si1 C8 H8B 109.5
H8A C8 H8B 109.5
Si1 C8 H8C 109.5
H8A C8 H8C 109.5
H8B C8 H8C 109.5
Si1 C9 H9A 109.5
Si1 C9 H9B 109.5
H9A C9 H9B 109.5
Si1 C9 H9C 109.5
H9A C9 H9C 109.5
H9B C9 H9C 109.5
O5 C10 C3 105.90(18)
O5 C10 H10A 110.6
C3 C10 H10A 110.6
O5 C10 H10B 110.6
C3 C10 H10B 110.6
H10A C10 H10B 108.7
O5 C11 C12 113.5(2)
O5 C11 H11A 108.9
C12 C11 H11A 108.9
O5 C11 H12B 108.9
C12 C11 H12B 108.9
H11A C11 H12B 107.7
C13 C12 C17 117.9(3)
C13 C12 C11 119.4(2)
C17 C12 C11 122.7(2)
C12 C13 C14 120.5(3)
C12 C13 H13 119.7
C14 C13 H13 119.7
C15 C14 C13 120.7(3)
C15 C14 H14 119.6
C13 C14 H14 119.6
C14 C15 C16 118.6(3)
C14 C15 H15 120.7
C16 C15 H15 120.7
C15 C16 C17 121.9(3)
C15 C16 H16 119.1
C17 C16 H16 119.1
C16 C17 C12 120.2(3)
C16 C17 H17 119.9
C12 C17 H17 119.9
C21 C18 C19 110.4(2)
C21 C18 C2 112.07(19)
C19 C18 C2 109.00(18)
C21 C18 H18 108.4
C19 C18 H18 108.4
C2 C18 H18 108.4
C20 C19 C18 115.1(2)
C20 C19 H19A 108.5
C18 C19 H19A 108.5
C20 C19 H19B 108.5
C18 C19 H19B 108.5
H19A C19 H19B 107.5
C19 C20 H20A 109.5
C19 C20 H20B 109.5
H20A C20 H20B 109.5
C19 C20 H20C 109.5
H20A C20 H20C 109.5
H20B C20 H20C 109.5
C18 C21 H21A 109.5
C18 C21 H22B 109.5
H21A C21 H22B 109.5
C18 C21 H23C 109.5
H21A C21 H23C 109.5
H22B C21 H23C 109.5
N1 C22 C27 116.44(17)
N1 C22 C23 106.64(16)
C27 C22 C23 103.58(18)
N1 C22 H22 109.9
C27 C22 H22 109.9
C23 C22 H22 109.9
C24 C23 C22 108.07(18)
C24 C23 C29 116.8(2)
C22 C23 C29 104.36(18)
C24 C23 C25 120.4(2)
C22 C23 C25 103.82(19)
C29 C23 C25 101.63(19)
C23 C24 S1 107.28(15)
C23 C24 H24A 110.3
S1 C24 H24A 110.3
C23 C24 H24B 110.3
S1 C24 H24B 110.3
H24A C24 H24B 108.5
C26 C25 C31 113.8(2)
C26 C25 C23 93.0(2)
C31 C25 C23 116.3(2)
C26 C25 C30 114.7(2)
C31 C25 C30 106.6(2)
C23 C25 C30 112.5(3)
C28 C26 C27 107.6(2)
C28 C26 C25 103.0(2)
C27 C26 C25 102.05(19)
C28 C26 H26 114.3
C27 C26 H26 114.3
C25 C26 H26 114.3
C26 C27 C22 102.37(19)
C26 C27 H27A 111.3
C22 C27 H27A 111.3
C26 C27 H27B 111.3
C22 C27 H27B 111.3
H27A C27 H27B 109.2
C26 C28 C29 103.5(2)
C26 C28 H28A 111.1
C29 C28 H28A 111.1
C26 C28 H28B 111.1
C29 C28 H28B 111.1
H28A C28 H28B 109.0
C23 C29 C28 102.4(2)
C23 C29 H29A 111.3
C28 C29 H29A 111.3
C23 C29 H29B 111.3
C28 C29 H29B 111.3
H29A C29 H29B 109.2
C25 C30 H30A 109.5
C25 C30 H30B 109.5
H30A C30 H30B 109.5
C25 C30 H30C 109.5
H30A C30 H30C 109.5
H30B C30 H30C 109.5
C25 C31 H31A 109.5
C25 C31 H31B 109.5
H31A C31 H31B 109.5
C25 C31 H31C 109.5
H31A C31 H31C 109.5
H31B C31 H31C 109.5

loop_
_geom_bond_atom_site_label_1
_geom_bond_atom_site_label_2
_geom_bond_distance
Si1 O4 1.6542(17)
Si1 C8 1.852(3)
Si1 C9 1.858(3)
Si1 C4 1.884(3)
S1 O2 1.417(2)
S1 O1 1.4193(19)
S1 N1 1.6923(17)
S1 C24 1.785(2)
O3 C1 1.204(2)
O4 C3 1.409(2)
O5 C10 1.412(3)
O5 C11 1.422(3)
N1 C1 1.391(2)
N1 C22 1.478(2)
C1 C2 1.524(3)
C2 C3 1.546(3)
C2 C18 1.549(3)
C2 H2 0.9800
C3 C10 1.519(3)
C3 H3 0.9800
C4 C5 1.502(5)
C4 C6 1.519(5)
C4 C7 1.545(4)
C5 H5A 0.9600
C5 H5B 0.9600
C5 H5C 0.9600
C6 H6A 0.9600
C6 H6B 0.9600
C6 H6C 0.9600
C7 H7A 0.9600
C7 H7B 0.9600
C7 H7C 0.9600
C8 H8A 0.9600
C8 H8B 0.9600
C8 H8C 0.9600
C9 H9A 0.9600
C9 H9B 0.9600
C9 H9C 0.9600
C10 H10A 0.9700
C10 H10B 0.9700
C11 C12 1.498(4)
C11 H11A 0.9700
C11 H12B 0.9700
C12 C13 1.364(4)
C12 C17 1.378(4)
C13 C14 1.403(5)
C13 H13 0.9300
C14 C15 1.344(5)
C14 H14 0.9300
C15 C16 1.351(5)
C15 H15 0.9300
C16 C17 1.376(4)
C16 H16 0.9300
C17 H17 0.9300
C18 C21 1.521(3)
C18 C19 1.534(4)
C18 H18 0.9800
C19 C20 1.515(4)
C19 H19A 0.9700
C19 H19B 0.9700
C20 H20A 0.9600
C20 H20B 0.9600
C20 H20C 0.9600
C21 H21A 0.9600
C21 H22B 0.9600
C21 H23C 0.9600
C22 C27 1.537(3)
C22 C23 1.543(3)
C22 H22 0.9800
C23 C24 1.511(3)
C23 C29 1.546(3)
C23 C25 1.548(4)
C24 H24A 0.9700
C24 H24B 0.9700
C25 C26 1.537(4)
C25 C31 1.538(4)
C25 C30 1.549(4)
C26 C28 1.532(4)
C26 C27 1.536(4)
C26 H26 0.9800
C27 H27A 0.9700
C27 H27B 0.9700
C28 C29 1.547(4)
C28 H28A 0.9700
C28 H28B 0.9700
C29 H29A 0.9700
C29 H29B 0.9700
C30 H30A 0.9600
C30 H30B 0.9600
C30 H30C 0.9600
C31 H31A 0.9600
C31 H31B 0.9600
C31 H31C 0.9600

loop_
_geom_torsion_atom_site_label_1
_geom_torsion_atom_site_label_2
_geom_torsion_atom_site_label_3
_geom_torsion_atom_site_label_4
_geom_torsion
C8 Si1 O4 C3 22.6(2)
C9 Si1 O4 C3 -99.7(2)
C4 Si1 O4 C3 141.93(19)
O2 S1 N1 C1 -50.40(19)
O1 S1 N1 C1 79.66(19)
C24 S1 N1 C1 -164.31(18)
O2 S1 N1 C22 104.06(16)
O1 S1 N1 C22 -125.89(15)
C24 S1 N1 C22 -9.86(17)
C22 N1 C1 O3 4.5(3)
S1 N1 C1 O3 157.42(18)
C22 N1 C1 C2 178.49(18)
S1 N1 C1 C2 -28.6(3)
O3 C1 C2 C3 89.0(2)
N1 C1 C2 C3 -84.6(2)
O3 C1 C2 C18 -39.5(3)
N1 C1 C2 C18 146.79(19)
Si1 O4 C3 C10 87.7(2)
Si1 O4 C3 C2 -145.57(15)
C1 C2 C3 O4 160.70(15)
C18 C2 C3 O4 -75.9(2)
C1 C2 C3 C10 -74.6(2)
C18 C2 C3 C10 48.8(2)
O4 Si1 C4 C5 -58.6(3)
C8 Si1 C4 C5 59.7(3)
C9 Si1 C4 C5 -176.6(3)
O4 Si1 C4 C6 62.8(3)
C8 Si1 C4 C6 -179.0(3)
C9 Si1 C4 C6 -55.2(3)
O4 Si1 C4 C7 -179.9(2)
C8 Si1 C4 C7 -61.7(3)
C9 Si1 C4 C7 62.1(3)
C11 O5 C10 C3 -169.19(19)
O4 C3 C10 O5 -68.1(2)
C2 C3 C10 O5 167.84(17)
C10 O5 C11 C12 93.4(3)
O5 C11 C12 C13 174.6(2)
O5 C11 C12 C17 -4.4(4)
C17 C12 C13 C14 -0.2(4)
C11 C12 C13 C14 -179.2(3)
C12 C13 C14 C15 -1.8(5)
C13 C14 C15 C16 1.9(5)
C14 C15 C16 C17 0.0(5)
C15 C16 C17 C12 -2.1(5)
C13 C12 C17 C16 2.1(4)
C11 C12 C17 C16 -179.0(3)
C1 C2 C18 C21 176.1(2)
C3 C2 C18 C21 54.5(3)
C1 C2 C18 C19 -61.4(2)
C3 C2 C18 C19 177.05(19)
C21 C18 C19 C20 -66.7(3)
C2 C18 C19 C20 169.7(2)
C1 N1 C22 C27 -62.5(2)
S1 N1 C22 C27 141.67(17)
C1 N1 C22 C23 -177.49(19)
S1 N1 C22 C23 26.7(2)
N1 C22 C23 C24 -33.9(2)
C27 C22 C23 C24 -157.26(19)
N1 C22 C23 C29 -158.79(18)
C27 C22 C23 C29 77.8(2)
N1 C22 C23 C25 95.1(2)
C27 C22 C23 C25 -28.3(2)
C22 C23 C24 S1 26.9(2)
C29 C23 C24 S1 144.13(19)
C25 C23 C24 S1 -92.0(2)
O2 S1 C24 C23 -123.88(19)
O1 S1 C24 C23 102.99(18)
N1 S1 C24 C23 -10.56(19)
C24 C23 C25 C26 172.61(18)
C22 C23 C25 C26 51.60(19)
C29 C23 C25 C26 -56.54(19)
C24 C23 C25 C31 54.2(3)
C22 C23 C25 C31 -66.8(3)
C29 C23 C25 C31 -174.9(2)
C24 C23 C25 C30 -69.1(3)
C22 C23 C25 C30 169.9(2)
C29 C23 C25 C30 61.8(3)
C31 C25 C26 C28 175.3(2)
C23 C25 C26 C28 54.8(2)
C30 C25 C26 C28 -61.6(3)
C31 C25 C26 C27 63.7(3)
C23 C25 C26 C27 -56.8(2)
C30 C25 C26 C27 -173.2(3)
C28 C26 C27 C22 -66.4(2)
C25 C26 C27 C22 41.6(2)
N1 C22 C27 C26 -124.46(19)
C23 C22 C27 C26 -7.8(2)
C27 C26 C28 C29 74.1(3)
C25 C26 C28 C29 -33.2(3)
C24 C23 C29 C28 171.2(2)
C22 C23 C29 C28 -69.6(2)
C25 C23 C29 C28 38.1(2)
C26 C28 C29 C23 -3.2(3)

loop_
_cod_related_entry_id
_cod_related_entry_database
_cod_related_entry_code
1 ChemSpider 30658512
